data_7119542
loop_
_publ_author_name
'Upadhyay, Nitinkumar Satyadev'
'Jayakumar, Jayachandran'
'Cheng, Chien-Hong'

_publ_section_title
;
 Facile one-pot synthesis of 2,3-dihydro-1H-indolizinium derivatives by
 rhodium(iii)-catalyzed intramolecular oxidative annulation via C-H
 activation: application to ficuseptine synthesis.
;
_journal_issue 16
_journal_name_full 'Chemical communications (Cambridge, England)'
_journal_page_first 2491
_journal_page_last 2494
_journal_paper_doi 10.1039/c7cc00008a
_journal_volume 53
_journal_year 2017
_chemical_formula_sum 'C18 H16 B F4 N'
_chemical_formula_weight 333.13
_chemical_name_systematic
;
 ?
;
_space_group_crystal_system orthorhombic
_space_group_IT_number 33
_space_group_name_Hall 'P 2c -2n'
_space_group_name_H-M_alt 'P n a 21'
_symmetry_space_group_name_Hall 'P 2c -2n'
_symmetry_space_group_name_H-M 'P n a 21'
_atom_sites_solution_hydrogens geom
_audit_creation_method SHELXL-2013
_audit_update_record
;
2016-07-25 deposited with the CCDC.
2017-01-26 downloaded from the CCDC.
;
_cell_angle_alpha 90
_cell_angle_beta 90
_cell_angle_gamma 90
_cell_formula_units_Z 4
_cell_length_a 20.2206(11)
_cell_length_b 9.2842(5)
_cell_length_c 8.5994(5)
_cell_measurement_temperature 296(2)
_cell_volume 1614.38(16)
_computing_cell_refinement 'SAINT V8.34A (Bruker AXS Inc., 2013)'
_computing_data_collection 'APEX2 (Bruker AXS, 2010)'
_computing_data_reduction 'SAINT V8.34A (Bruker AXS Inc., 2013)'
_computing_molecular_graphics 'SHELXTL (Sheldrick, 2008)'
_computing_publication_material SHELXTL
_computing_structure_refinement 'SHELXL-2013 (Sheldrick, 2013)'
_diffrn_ambient_temperature 296(2)
_diffrn_detector_area_resol_mean 8.3333
_diffrn_measured_fraction_theta_full 1.000
_diffrn_measured_fraction_theta_max 0.998
_diffrn_measurement_device_type 'Bruker APEX-II CCD'
_diffrn_measurement_method '\f and \w scans'
_diffrn_radiation_type MoK\a
_diffrn_radiation_wavelength 0.71073
_diffrn_reflns_av_R_equivalents 0.0317
_diffrn_reflns_av_unetI/netI 0.0285
_diffrn_reflns_Laue_measured_fraction_full 1.000
_diffrn_reflns_Laue_measured_fraction_max 0.998
_diffrn_reflns_limit_h_max 24
_diffrn_reflns_limit_h_min -25
_diffrn_reflns_limit_k_max 11
_diffrn_reflns_limit_k_min -11
_diffrn_reflns_limit_l_max 10
_diffrn_reflns_limit_l_min -10
_diffrn_reflns_number 12010
_diffrn_reflns_point_group_measured_fraction_full 1.000
_diffrn_reflns_point_group_measured_fraction_max 0.998
_diffrn_reflns_theta_full 25.242
_diffrn_reflns_theta_max 26.436
_diffrn_reflns_theta_min 2.014
_exptl_absorpt_coefficient_mu 0.111
_exptl_absorpt_correction_T_max 0.9485
_exptl_absorpt_correction_T_min 0.8438
_exptl_absorpt_correction_type multi-scan
_exptl_absorpt_process_details 'SADABS V2012/1 (Bruker AXS Inc.)'
_exptl_crystal_colour 'Yellow Brown'
_exptl_crystal_density_diffrn 1.371
_exptl_crystal_density_meas ?
_exptl_crystal_density_method 'not measured'
_exptl_crystal_description Lump
_exptl_crystal_F_000 688
_exptl_crystal_size_max 0.20
_exptl_crystal_size_mid 0.15
_exptl_crystal_size_min 0.15
_refine_diff_density_max 0.265
_refine_diff_density_min -0.236
_refine_diff_density_rms 0.038
_refine_ls_abs_structure_details
;
 Refined as an inversion twin.
;
_refine_ls_abs_structure_Flack 0.0(19)
_refine_ls_extinction_method none
_refine_ls_goodness_of_fit_ref 1.037
_refine_ls_hydrogen_treatment constr
_refine_ls_matrix_type full
_refine_ls_number_parameters 264
_refine_ls_number_reflns 3276
_refine_ls_number_restraints 187
_refine_ls_restrained_S_all 1.176
_refine_ls_R_factor_all 0.0769
_refine_ls_R_factor_gt 0.0511
_refine_ls_shift/su_max 0.002
_refine_ls_shift/su_mean 0.000
_refine_ls_structure_factor_coef Fsqd
_refine_ls_weighting_details 'w=1/[\s^2^(Fo^2^)+(0.0789P)^2^+0.3203P] where P=(Fo^2^+2Fc^2^)/3'
_refine_ls_weighting_scheme calc
_refine_ls_wR_factor_gt 0.1324
_refine_ls_wR_factor_ref 0.1486
_reflns_Friedel_coverage 0.870
_reflns_Friedel_fraction_full 1.000
_reflns_Friedel_fraction_max 0.998
_reflns_number_gt 2384
_reflns_number_total 3276
_reflns_threshold_expression 'I > 2\s(I)'
_cod_data_source_file c7cc00008a2.cif
_cod_data_source_block 140501LT_a
_cod_depositor_comments
;
The following automatic conversions were performed:

'_exptl_crystal_density_meas' value 'not measured' was changed to '?'
- the value is perceived as not measured.

Automatic conversion script
Id: cif_fix_values 4268 2015-11-12 08:31:59Z antanas 

 Adding full bibliography for 7119542.cif.
;
_cod_database_code 7119542
_shelx_space_group_comment
;
The symmetry employed for this shelxl refinement is uniquely defined
by the following loop, which should always be used as a source of
symmetry information in preference to the above space-group names.
They are only intended as comments.
;
_shelxl_version_number 2013-4

loop_
_space_group_symop_operation_xyz
'x, y, z'
'-x, -y, z+1/2'
'x+1/2, -y+1/2, z'
'-x+1/2, y+1/2, z+1/2'

loop_
_atom_site_label
_atom_site_type_symbol
_atom_site_fract_x
_atom_site_fract_y
_atom_site_fract_z
_atom_site_U_iso_or_equiv
_atom_site_adp_type
_atom_site_occupancy
_atom_site_site_symmetry_order
_atom_site_calc_flag
_atom_site_refinement_flags_posn
_atom_site_refinement_flags_adp
_atom_site_refinement_flags_occupancy
_atom_site_disorder_assembly
_atom_site_disorder_group
C1 C 0.56416(16) 0.7172(4) 0.7266(4) 0.0385(8) Uani 1 1 d . . . . .
C2 C 0.56406(16) 0.7824(4) 0.5763(4) 0.0390(8) Uani 1 1 d . . . . .
C3 C 0.50628(18) 0.8129(4) 0.4898(5) 0.0475(10) Uani 1 1 d . . . . .
H3 H 0.4650 0.7898 0.5303 0.057 Uiso 1 1 calc R U . . .
C4 C 0.5108(2) 0.8758(5) 0.3480(5) 0.0583(11) Uani 1 1 d . . . . .
H4 H 0.4722 0.8970 0.2940 0.070 Uiso 1 1 calc R U . . .
C5 C 0.5721(2) 0.9101(5) 0.2799(5) 0.0614(12) Uani 1 1 d . . . . .
H5 H 0.5737 0.9524 0.1819 0.074 Uiso 1 1 calc R U . . .
C6 C 0.6284(2) 0.8813(5) 0.3578(5) 0.0561(11) Uani 1 1 d . . . . .
H6 H 0.6690 0.9032 0.3129 0.067 Uiso 1 1 calc R U . . .
C7 C 0.62612(17) 0.8182(4) 0.5068(5) 0.0437(9) Uani 1 1 d . . . . .
C8 C 0.68406(18) 0.7911(5) 0.5904(5) 0.0484(10) Uani 1 1 d . . . . .
H8 H 0.7248 0.8154 0.5477 0.058 Uiso 1 1 calc R U . . .
C9 C 0.62254(17) 0.6936(4) 0.7986(4) 0.0435(9) Uani 1 1 d . . . . .
C10 C 0.50122(16) 0.6747(4) 0.8055(4) 0.0390(8) Uani 1 1 d . . . . .
C11 C 0.47934(19) 0.7510(5) 0.9347(5) 0.0533(10) Uani 1 1 d . . . . .
H11 H 0.5040 0.8282 0.9718 0.064 Uiso 1 1 calc R U . . .
C12 C 0.4208(2) 0.7126(5) 1.0088(5) 0.0602(11) Uani 1 1 d . . . . .
H12 H 0.4058 0.7653 1.0938 0.072 Uiso 1 1 calc R U . . .
C13 C 0.38510(18) 0.5962(5) 0.9556(5) 0.0556(11) Uani 1 1 d . . . . .
H13 H 0.3462 0.5695 1.0057 0.067 Uiso 1 1 calc R U . . .
C14 C 0.4064(2) 0.5207(5) 0.8310(6) 0.0621(11) Uani 1 1 d . . . . .
H14 H 0.3818 0.4426 0.7954 0.074 Uiso 1 1 calc R U . . .
C15 C 0.46460(19) 0.5585(5) 0.7553(5) 0.0535(10) Uani 1 1 d . . . . .
H15 H 0.4789 0.5051 0.6702 0.064 Uiso 1 1 calc R U . . .
C16 C 0.73899(19) 0.7012(5) 0.8302(5) 0.0606(12) Uani 1 1 d . . . . .
H16A H 0.7546 0.7882 0.8808 0.073 Uiso 1 1 calc R U . . .
H16B H 0.7750 0.6585 0.7717 0.073 Uiso 1 1 calc R U . . .
C17 C 0.7113(2) 0.5972(8) 0.9455(7) 0.093(2) Uani 1 1 d . . . . .
H17A H 0.7318 0.6107 1.0464 0.112 Uiso 1 1 calc R U . . .
H17B H 0.7189 0.4989 0.9119 0.112 Uiso 1 1 calc R U . . .
C18 C 0.63771(19) 0.6281(6) 0.9545(5) 0.0572(11) Uani 1 1 d . . . . .
H18A H 0.6127 0.5401 0.9704 0.069 Uiso 1 1 calc R U . . .
H18B H 0.6279 0.6949 1.0381 0.069 Uiso 1 1 calc R U . . .
N1 N 0.68152(13) 0.7315(3) 0.7289(4) 0.0439(8) Uani 1 1 d . . . . .
B1 B 0.6859(6) 0.0975(14) 0.9110(15) 0.063(2) Uani 0.614(10) 1 d D U P A 1
F1 F 0.6645(4) 0.2168(10) 0.9821(11) 0.089(3) Uani 0.614(10) 1 d D U P A 1
F2 F 0.7171(4) 0.0194(7) 1.0312(9) 0.108(2) Uani 0.614(10) 1 d D U P A 1
F3 F 0.7361(5) 0.1164(15) 0.8133(10) 0.151(4) Uani 0.614(10) 1 d D U P A 1
F4 F 0.6354(3) 0.0144(10) 0.8630(16) 0.129(3) Uani 0.614(10) 1 d D U P A 1
B1' B 0.6856(10) 0.102(2) 0.893(2) 0.073(4) Uani 0.386(10) 1 d D U P A 2
F1' F 0.6737(9) 0.2394(17) 0.905(2) 0.119(5) Uani 0.386(10) 1 d D U P A 2
F2' F 0.6658(9) 0.0186(17) 1.0126(16) 0.147(4) Uani 0.386(10) 1 d D U P A 2
F3' F 0.7482(5) 0.0681(15) 0.885(2) 0.113(4) Uani 0.386(10) 1 d D U P A 2
F4' F 0.6525(6) 0.0597(14) 0.7662(12) 0.092(3) Uani 0.386(10) 1 d D U P A 2

loop_
_atom_site_aniso_label
_atom_site_aniso_U_11
_atom_site_aniso_U_22
_atom_site_aniso_U_33
_atom_site_aniso_U_23
_atom_site_aniso_U_13
_atom_site_aniso_U_12
C1 0.0370(18) 0.038(2) 0.0407(19) -0.0058(18) 0.0000(14) -0.0008(15)
C2 0.0377(18) 0.0368(19) 0.0424(19) -0.0019(17) -0.0026(15) 0.0010(16)
C3 0.0409(19) 0.051(2) 0.050(2) -0.0045(19) -0.0068(16) 0.0058(17)
C4 0.060(3) 0.064(3) 0.051(3) 0.002(2) -0.013(2) 0.006(2)
C5 0.075(3) 0.064(3) 0.045(2) 0.006(2) -0.007(2) 0.005(2)
C6 0.062(3) 0.053(3) 0.053(2) 0.004(2) 0.008(2) -0.009(2)
C7 0.042(2) 0.041(2) 0.048(2) -0.0004(19) 0.0015(15) -0.0008(16)
C8 0.0376(19) 0.051(2) 0.057(2) 0.003(2) 0.0065(17) -0.0047(18)
C9 0.0423(19) 0.047(2) 0.0410(19) -0.0036(19) -0.0013(16) -0.0002(16)
C10 0.0344(16) 0.0384(19) 0.0442(18) 0.0005(17) -0.0042(14) -0.0001(14)
C11 0.043(2) 0.059(3) 0.057(2) -0.013(2) 0.0014(18) -0.0036(18)
C12 0.050(2) 0.076(3) 0.054(2) -0.011(2) 0.0084(19) 0.004(2)
C13 0.0354(18) 0.075(3) 0.056(2) 0.009(2) 0.0018(18) -0.0058(19)
C14 0.058(2) 0.065(3) 0.063(2) 0.002(3) 0.002(2) -0.023(2)
C15 0.052(2) 0.055(2) 0.054(2) -0.010(2) 0.0047(19) -0.011(2)
C16 0.038(2) 0.071(3) 0.073(3) 0.003(3) -0.012(2) 0.0040(19)
C17 0.052(3) 0.146(6) 0.081(3) 0.036(4) -0.013(3) 0.013(3)
C18 0.050(2) 0.071(3) 0.052(2) 0.010(2) -0.0058(19) 0.004(2)
N1 0.0303(15) 0.0494(19) 0.0520(18) -0.0023(17) -0.0033(13) 0.0000(13)
B1 0.042(4) 0.074(5) 0.074(5) -0.006(5) -0.002(4) 0.000(4)
F1 0.053(3) 0.088(4) 0.126(6) -0.044(4) -0.011(4) 0.011(3)
F2 0.103(5) 0.107(4) 0.112(4) 0.004(4) -0.017(4) 0.022(4)
F3 0.127(6) 0.234(9) 0.091(5) 0.014(5) 0.047(5) 0.004(6)
F4 0.070(4) 0.116(6) 0.202(9) -0.069(6) -0.042(5) 0.005(3)
B1' 0.047(6) 0.089(7) 0.084(7) -0.016(6) -0.007(6) 0.012(6)
F1' 0.111(9) 0.084(6) 0.162(12) -0.023(7) -0.044(9) 0.022(6)
F2' 0.150(9) 0.182(9) 0.110(7) 0.043(7) 0.036(7) 0.013(9)
F3' 0.044(4) 0.130(8) 0.165(11) -0.012(8) -0.010(5) 0.035(5)
F4' 0.095(6) 0.105(7) 0.075(5) -0.032(5) -0.027(5) 0.024(5)

loop_
_atom_type_symbol
_atom_type_description
_atom_type_scat_dispersion_real
_atom_type_scat_dispersion_imag
_atom_type_scat_source
C C 0.0033 0.0016 'International Tables Vol C Tables 4.2.6.8 and 6.1.1.4'
H H 0.0000 0.0000 'International Tables Vol C Tables 4.2.6.8 and 6.1.1.4'
N N 0.0061 0.0033 'International Tables Vol C Tables 4.2.6.8 and 6.1.1.4'
B B 0.0013 0.0007 'International Tables Vol C Tables 4.2.6.8 and 6.1.1.4'
F F 0.0171 0.0103 'International Tables Vol C Tables 4.2.6.8 and 6.1.1.4'

loop_
_geom_angle_atom_site_label_1
_geom_angle_atom_site_label_2
_geom_angle_atom_site_label_3
_geom_angle
C9 C1 C2 119.0(3)
C9 C1 C10 119.6(3)
C2 C1 C10 121.4(3)
C3 C2 C1 124.3(3)
C3 C2 C7 117.3(3)
C1 C2 C7 118.4(3)
C4 C3 C2 120.2(4)
C4 C3 H3 119.9
C2 C3 H3 119.9
C3 C4 C5 122.2(4)
C3 C4 H4 118.9
C5 C4 H4 118.9
C6 C5 C4 119.4(4)
C6 C5 H5 120.3
C4 C5 H5 120.3
C5 C6 C7 120.5(4)
C5 C6 H6 119.8
C7 C6 H6 119.8
C8 C7 C6 121.0(4)
C8 C7 C2 118.6(4)
C6 C7 C2 120.3(3)
N1 C8 C7 120.6(3)
N1 C8 H8 119.7
C7 C8 H8 119.7
C1 C9 N1 121.0(3)
C1 C9 C18 130.7(3)
N1 C9 C18 108.3(3)
C15 C10 C11 118.6(4)
C15 C10 C1 121.5(3)
C11 C10 C1 119.9(3)
C10 C11 C12 120.4(4)
C10 C11 H11 119.8
C12 C11 H11 119.8
C13 C12 C11 119.6(4)
C13 C12 H12 120.2
C11 C12 H12 120.2
C14 C13 C12 120.2(4)
C14 C13 H13 119.9
C12 C13 H13 119.9
C13 C14 C15 120.6(4)
C13 C14 H14 119.7
C15 C14 H14 119.7
C10 C15 C14 120.4(4)
C10 C15 H15 119.8
C14 C15 H15 119.8
N1 C16 C17 102.6(3)
N1 C16 H16A 111.2
C17 C16 H16A 111.2
N1 C16 H16B 111.2
C17 C16 H16B 111.2
H16A C16 H16B 109.2
C16 C17 C18 106.3(4)
C16 C17 H17A 110.5
C18 C17 H17A 110.5
C16 C17 H17B 110.5
C18 C17 H17B 110.5
H17A C17 H17B 108.7
C9 C18 C17 103.4(3)
C9 C18 H18A 111.1
C17 C18 H18A 111.1
C9 C18 H18B 111.1
C17 C18 H18B 111.1
H18A C18 H18B 109.1
C8 N1 C9 122.3(3)
C8 N1 C16 125.7(3)
C9 N1 C16 112.0(3)
F3 B1 F1 115.3(11)
F3 B1 F4 117.5(12)
F1 B1 F4 111.7(10)
F3 B1 F2 100.9(9)
F1 B1 F2 103.6(10)
F4 B1 F2 105.6(10)
F1' B1' F3' 115.1(19)
F1' B1' F4' 105.2(16)
F3' B1' F4' 111.4(17)
F1' B1' F2' 116.7(19)
F3' B1' F2' 100.9(16)
F4' B1' F2' 107.5(17)

loop_
_geom_bond_atom_site_label_1
_geom_bond_atom_site_label_2
_geom_bond_distance
C1 C9 1.351(5)
C1 C2 1.427(5)
C1 C10 1.495(5)
C2 C3 1.414(5)
C2 C7 1.429(5)
C3 C4 1.354(6)
C3 H3 0.9300
C4 C5 1.407(6)
C4 H4 0.9300
C5 C6 1.347(6)
C5 H5 0.9300
C6 C7 1.410(6)
C6 H6 0.9300
C7 C8 1.398(5)
C8 N1 1.313(5)
C8 H8 0.9300
C9 N1 1.380(5)
C9 C18 1.504(6)
C10 C15 1.377(5)
C10 C11 1.390(5)
C11 C12 1.391(6)
C11 H11 0.9300
C12 C13 1.378(6)
C12 H12 0.9300
C13 C14 1.351(7)
C13 H13 0.9300
C14 C15 1.391(6)
C14 H14 0.9300
C15 H15 0.9300
C16 N1 1.479(5)
C16 C17 1.494(7)
C16 H16A 0.9700
C16 H16B 0.9700
C17 C18 1.516(6)
C17 H17A 0.9700
C17 H17B 0.9700
C18 H18A 0.9700
C18 H18B 0.9700
B1 F3 1.329(13)
B1 F1 1.336(12)
B1 F4 1.345(12)
B1 F2 1.412(13)
B1' F1' 1.298(18)
B1' F3' 1.307(19)
B1' F4' 1.341(19)
B1' F2' 1.35(2)
